data_8100045
loop_
_publ_author_name
'Chen, Sheng-Hui'
'Li, Sheng-Fang'
'Zou, Ying'
'Yang, Li'
'Chen, Bo'
'Zhu, Hai-Liang'

_publ_section_title
;
Crystal structure of 1,3-di[2-(4,5-dihydrooxazole)]benzene, C~12~H~12~N~2~O~2~
;
_journal_issue 2
_journal_name_full 'Zeitschrift f\"ur Kristallographie - New Crystal Structures'
_journal_page_first 153
_journal_page_last 154
_journal_volume 219
_journal_year 2004
_chemical_formula_moiety 'C12 H12 N2 O2'
_chemical_formula_sum 'C12 H12 N2 O2'
_chemical_formula_weight 216.24
_space_group_IT_number 14
_symmetry_cell_setting monoclinic
_symmetry_space_group_name_Hall '-P 2ybc'
_symmetry_space_group_name_H-M 'P 1 21/c 1'
_cell_angle_alpha 90.00
_cell_angle_beta 96.026(9)
_cell_angle_gamma 90.00
_cell_formula_units_Z 4
_cell_length_a 7.033(4)
_cell_length_b 14.768(9)
_cell_length_c 10.377(6)
_cell_measurement_temperature 293(2)
_cell_volume 1071.8(11)
_diffrn_ambient_temperature 293(2)
_exptl_crystal_density_diffrn 1.340
_cod_depositor_comments
;
The following automatic conversions were performed:
'_symmetry_cell_setting' value 'Monoclinic' changed to 'monoclinic'
according to '/home/saulius/struct/CIF-dictionaries/cif_core.dic'
dictionary named 'cif_core.dic' version 2.4.1 from 2010-06-29.

Automatic conversion script
Id: cif_fix_enum 1527 2010-12-29 10:47:43Z saulius 
;
_cod_original_sg_symbol_H-M 'P 21/c'
_cod_database_code 8100045

loop_
_symmetry_equiv_pos_as_xyz
'x, y, z'
'-x, y+1/2, -z+1/2'
'-x, -y, -z'
'x, -y-1/2, z-1/2'

loop_
_atom_site_label
_atom_site_type_symbol
_atom_site_fract_x
_atom_site_fract_y
_atom_site_fract_z
_atom_site_U_iso_or_equiv
_atom_site_adp_type
_atom_site_occupancy
_atom_site_symmetry_multiplicity
_atom_site_Wyckoff_symbol
_atom_site_calc_flag
_atom_site_refinement_flags
_atom_site_disorder_assembly
_atom_site_disorder_group
N1 N 0.2401(3) 1.13357(14) -0.0792(2) 0.0616(7) Uani 1 4 e d . . .
N2 N 0.3080(4) 0.81363(14) 0.3481(2) 0.0753(8) Uani 1 4 e d . . .
O1 O 0.2521(3) 0.98198(12) -0.07068(16) 0.0662(7) Uani 1 4 e d . . .
O2 O 0.2123(4) 0.88650(15) 0.5161(2) 0.0967(9) Uani 1 4 e d . . .
C1 C 0.2549(3) 1.05977(15) 0.1316(2) 0.0459(7) Uani 1 4 e d . . .
C2 C 0.2590(3) 0.97793(16) 0.1968(2) 0.0459(7) Uani 1 4 e d . . .
H2 H 0.2586 0.9241 0.1503 0.055 Uiso 1 4 e calc R . .
C3 C 0.2639(4) 0.97534(16) 0.3310(2) 0.0463(7) Uani 1 4 e d . . .
C4 C 0.2654(4) 1.05572(18) 0.3995(3) 0.0593(8) Uani 1 4 e d . . .
H4 H 0.2675 1.0547 0.4893 0.071 Uiso 1 4 e calc R . .
C5 C 0.2639(5) 1.13765(19) 0.3347(3) 0.0680(9) Uani 1 4 e d . . .
H5 H 0.2665 1.1916 0.3811 0.082 Uiso 1 4 e calc R . .
C6 C 0.2586(4) 1.13970(17) 0.2018(3) 0.0587(8) Uani 1 4 e d . . .
H6 H 0.2575 1.1950 0.1588 0.070 Uiso 1 4 e calc R . .
C7 C 0.2485(3) 1.06295(17) -0.0106(2) 0.0468(7) Uani 1 4 e d . . .
C8 C 0.2410(4) 1.00117(18) -0.2080(2) 0.0575(8) Uani 1 4 e d . . .
H8A H 0.1253 0.9760 -0.2533 0.069 Uiso 1 4 e calc R . .
H8B H 0.3508 0.9768 -0.2454 0.069 Uiso 1 4 e calc R . .
C9 C 0.2388(4) 1.10435(18) -0.2142(3) 0.0635(8) Uani 1 4 e d . . .
H9A H 0.3506 1.1269 -0.2513 0.076 Uiso 1 4 e calc R . .
H9B H 0.1250 1.1259 -0.2659 0.076 Uiso 1 4 e calc R . .
C10 C 0.2633(4) 0.88720(18) 0.3974(2) 0.0490(7) Uani 1 4 e d . . .
C11 C 0.2238(5) 0.7923(2) 0.5584(3) 0.0905(12) Uani 1 4 e d . . .
H11A H 0.1010 0.7710 0.5807 0.109 Uiso 1 4 e calc R . .
H11B H 0.3182 0.7849 0.6328 0.109 Uiso 1 4 e calc R . .
C12 C 0.2818(5) 0.7430(2) 0.4443(3) 0.0837(11) Uani 1 4 e d . . .
H12A H 0.3999 0.7100 0.4668 0.100 Uiso 1 4 e calc R . .
H12B H 0.1833 0.7005 0.4112 0.100 Uiso 1 4 e calc R . .

loop_
_atom_site_aniso_label
_atom_site_aniso_U_11
_atom_site_aniso_U_22
_atom_site_aniso_U_33
_atom_site_aniso_U_23
_atom_site_aniso_U_13
_atom_site_aniso_U_12
N1 0.0837(19) 0.0454(14) 0.0563(15) 0.0110(11) 0.0106(13) -0.0012(11)
N2 0.133(2) 0.0407(14) 0.0558(15) 0.0022(11) 0.0288(14) 0.0073(14)
O1 0.1056(18) 0.0459(11) 0.0474(12) -0.0003(8) 0.0100(11) 0.0015(10)
O2 0.158(2) 0.0724(16) 0.0667(15) 0.0134(12) 0.0434(14) 0.0158(14)
C1 0.0467(16) 0.0433(14) 0.0480(16) 0.0001(12) 0.0068(11) 0.0007(12)
C2 0.0529(17) 0.0388(14) 0.0465(16) -0.0032(11) 0.0068(12) 0.0016(11)
C3 0.0467(17) 0.0467(15) 0.0456(15) -0.0023(12) 0.0054(11) 0.0016(11)
C4 0.076(2) 0.0555(18) 0.0468(16) -0.0066(13) 0.0090(14) -0.0026(15)
C5 0.093(2) 0.0473(18) 0.0643(19) -0.0157(15) 0.0124(16) -0.0015(15)
C6 0.075(2) 0.0382(15) 0.0632(19) 0.0005(13) 0.0109(15) 0.0030(13)
C7 0.0454(16) 0.0426(15) 0.0523(16) 0.0029(12) 0.0044(12) 0.0012(12)
C8 0.061(2) 0.0667(19) 0.0449(16) 0.0031(13) 0.0058(13) 0.0005(14)
C9 0.066(2) 0.068(2) 0.0569(19) 0.0147(14) 0.0079(14) -0.0010(15)
C10 0.0548(18) 0.0555(17) 0.0372(14) 0.0029(12) 0.0066(12) -0.0019(13)
C11 0.121(3) 0.077(2) 0.078(2) 0.0342(18) 0.031(2) 0.014(2)
C12 0.115(3) 0.0561(19) 0.082(2) 0.0153(17) 0.017(2) 0.0053(18)

loop_
_geom_bond_atom_site_label_1
_geom_bond_atom_site_label_2
_geom_bond_distance
_geom_bond_site_symmetry_2
_geom_bond_publ_flag
N1 C7 1.261(3) . ?
N1 C9 1.464(3) . ?
N2 C10 1.255(3) . ?
N2 C12 1.469(4) . ?
O1 C7 1.350(3) . ?
O1 C8 1.447(3) . ?
O2 C10 1.318(3) . ?
O2 C11 1.459(4) . ?
C1 C2 1.384(3) . ?
C1 C6 1.386(3) . ?
C1 C7 1.473(4) . ?
C2 C3 1.390(3) . ?
C3 C4 1.383(4) . ?
C3 C10 1.473(4) . ?
C4 C5 1.384(4) . ?
C5 C6 1.376(4) . ?
C8 C9 1.525(4) . ?
C11 C12 1.483(4) . ?

loop_
_cod_related_entry_id
_cod_related_entry_database
_cod_related_entry_code
1 ChemSpider 525299
